data_7028576
loop_
_publ_author_name
'Madsen, Solveig R.'
'Thomsen, Maja K.'
'Scheins, Stephan'
'Chen, Yu-Sheng'
'Finkelmeier, Nils'
'Stalke, Dietmar'
'Overgaard, Jacob'
'Iversen, Bo B.'

_publ_section_title
;
 A structural study of a three-membered linear metal chain compound at
 elevated pressure.
;
_journal_issue 3
_journal_name_full 'Dalton transactions (Cambridge, England : 2003)'
_journal_page_first 1313
_journal_page_last 1320
_journal_paper_doi 10.1039/c3dt52035h
_journal_volume 43
_journal_year 2014
_chemical_formula_moiety 'C40 H32 Cl2 Co3 N12, C H2 Cl2'
_chemical_formula_sum 'C41 H34 Cl4 Co3 N12'
_chemical_formula_weight 1013.45
_chemical_name_systematic
;
 ?
;
_space_group_crystal_system orthorhombic
_space_group_IT_number 34
_space_group_name_Hall 'P 2 -2n'
_space_group_name_H-M_alt 'P n n 2'
_symmetry_space_group_name_Hall 'P 2 -2n'
_symmetry_space_group_name_H-M 'P n n 2'
_atom_sites_solution_hydrogens mixed
_audit_creation_date 2013-05-22
_audit_creation_method
;
  Olex2 1.2
  (compiled Apr  9 2013 14:10:59, GUI svn.r4458)
;
_cell_angle_alpha 90
_cell_angle_beta 90
_cell_angle_gamma 90
_cell_formula_units_Z 2
_cell_length_a 13.3971(13)
_cell_length_b 12.4500(6)
_cell_length_c 10.192(2)
_cell_measurement_pressure 3200000(100000)
_cell_measurement_reflns_used 1621
_cell_measurement_temperature 292.57(10)
_cell_measurement_theta_max 28.3829
_cell_measurement_theta_min 1.6323
_cell_volume 1700.0(4)
_computing_cell_refinement
;
CrysAlisPro, Agilent Technologies,
Version 1.171.35.21 (release 20-01-2012 CrysAlis171 .NET)
(compiled Jan 23 2012,18:06:46)
;
_computing_data_collection
;
CrysAlisPro, Agilent Technologies,
Version 1.171.35.21 (release 20-01-2012 CrysAlis171 .NET)
(compiled Jan 23 2012,18:06:46)
;
_computing_data_reduction
;
CrysAlisPro, Agilent Technologies,
Version 1.171.35.21 (release 20-01-2012 CrysAlis171 .NET)
(compiled Jan 23 2012,18:06:46)
;
_computing_molecular_graphics
;
O. V. Dolomanov, L. J. Bourhis, R. J. Gildea, J. A. K. Howard and H. Puschmann,
OLEX2: a complete structure solution, refinement and analysis program.
J. Appl. Cryst. (2009). 42, 339-341.
;
_computing_publication_material
;
O. V. Dolomanov, L. J. Bourhis, R. J. Gildea, J. A. K. Howard and H. Puschmann,
OLEX2: a complete structure solution, refinement and analysis program.
J. Appl. Cryst. (2009). 42, 339-341.
;
_computing_structure_refinement
;
XL, G.M. Sheldrick, Acta Cryst.
(2008). A64, 112-122
;
_diffrn_ambient_pressure 3200000(100000)
_diffrn_ambient_temperature 292.57(10)
_diffrn_detector_area_resol_mean 10.3590
_diffrn_measured_fraction_theta_full 0.556
_diffrn_measured_fraction_theta_max 0.476
_diffrn_measurement_details
;
  1 omega   65.00  106.00   1.0000   80.0000
omega____ theta____ kappa____ phi______ frames
    -       18.9119  178.0000  -90.0000 41

  2 omega   21.00   54.00   1.0000   80.0000
omega____ theta____ kappa____ phi______ frames
    -       18.9119  -39.0000   12.0000 33

  3 omega  -17.00   29.00   1.0000   80.0000
omega____ theta____ kappa____ phi______ frames
    -       18.9119  -19.0000 -180.0000 46

  4 omega  -47.00  -17.00   1.0000   80.0000
omega____ theta____ kappa____ phi______ frames
    -       18.9119  135.0000  -57.0000 30

  5 omega  -81.00  -49.00   1.0000   80.0000
omega____ theta____ kappa____ phi______ frames
    -       18.9119    0.0000  -90.0000 32

  6 omega  -25.00   13.00   1.0000   80.0000
omega____ theta____ kappa____ phi______ frames
    -       18.9119   81.0000  151.0000 38

  7 omega   -6.00   31.00   1.0000   80.0000
omega____ theta____ kappa____ phi______ frames
    -      -19.6931  -97.0000 -143.0000 37

  8 omega  -29.00   -4.00   1.0000   80.0000
omega____ theta____ kappa____ phi______ frames
    -      -19.6931  -39.0000 -167.0000 25

  9 omega  -79.00    7.00   1.0000   80.0000
omega____ theta____ kappa____ phi______ frames
    -      -19.6931  114.0000  -45.0000 86
;
_diffrn_measurement_device_type 'SuperNova, Single source at offset), Atlas'
_diffrn_measurement_method '\w scans'
_diffrn_orient_matrix_UB_11 0.0302831000
_diffrn_orient_matrix_UB_12 0.0016119000
_diffrn_orient_matrix_UB_13 0.0575296000
_diffrn_orient_matrix_UB_21 0.0358430000
_diffrn_orient_matrix_UB_22 -0.0330393000
_diffrn_orient_matrix_UB_23 -0.0311575000
_diffrn_orient_matrix_UB_31 0.0245370000
_diffrn_orient_matrix_UB_32 0.0461879000
_diffrn_orient_matrix_UB_33 -0.0242746000
_diffrn_radiation_monochromator mirror
_diffrn_radiation_type 'Mo K\a'
_diffrn_radiation_wavelength 0.7107
_diffrn_reflns_av_R_equivalents 0.0848
_diffrn_reflns_av_unetI/netI 0.1249
_diffrn_reflns_Laue_measured_fraction_full 0.556
_diffrn_reflns_Laue_measured_fraction_max 0.476
_diffrn_reflns_limit_h_max 15
_diffrn_reflns_limit_h_min -15
_diffrn_reflns_limit_k_max 16
_diffrn_reflns_limit_k_min -16
_diffrn_reflns_limit_l_max 8
_diffrn_reflns_limit_l_min -9
_diffrn_reflns_number 5186
_diffrn_reflns_point_group_measured_fraction_full 0.527
_diffrn_reflns_point_group_measured_fraction_max 0.436
_diffrn_reflns_theta_full 25.242
_diffrn_reflns_theta_max 28.445
_diffrn_reflns_theta_min 2.233
_diffrn_source 'SuperNova (Mo) X-ray Source'
_exptl_absorpt_coefficient_mu 1.820
_exptl_absorpt_correction_T_max 1.00000
_exptl_absorpt_correction_T_min 0.72425
_exptl_absorpt_correction_type multi-scan
_exptl_absorpt_process_details
;
CrysAlisPro, Agilent Technologies,
Version 1.171.35.21 (release 20-01-2012 CrysAlis171 .NET)
(compiled Jan 23 2012,18:06:46)
Empirical absorption correction using spherical harmonics,
 implemented in SCALE3 ABSPACK scaling algorithm.
;
_exptl_crystal_colour 'dark green'
_exptl_crystal_density_diffrn 1.980
_exptl_crystal_density_method 'not measured'
_exptl_crystal_description prism
_exptl_crystal_F_000 1026
_exptl_crystal_size_max 0.1612
_exptl_crystal_size_mid 0.1166
_exptl_crystal_size_min 0.05
_refine_diff_density_max 0.527
_refine_diff_density_min -0.530
_refine_diff_density_rms 0.116
_refine_ls_abs_structure_details
;
 Flack x determined using 360 quotients [(I+)-(I-)]/[(I+)+(I-)]
 (Parsons and Flack (2004), Acta Cryst. A60, s61).
;
_refine_ls_abs_structure_Flack 0.001(5)
_refine_ls_extinction_method none
_refine_ls_goodness_of_fit_ref 1.051
_refine_ls_hydrogen_treatment constr
_refine_ls_matrix_type full
_refine_ls_number_parameters 153
_refine_ls_number_reflns 1870
_refine_ls_number_restraints 32
_refine_ls_restrained_S_all 1.046
_refine_ls_R_factor_all 0.1355
_refine_ls_R_factor_gt 0.0710
_refine_ls_shift/su_max 0.017
_refine_ls_shift/su_mean 0.001
_refine_ls_structure_factor_coef Fsqd
_refine_ls_weighting_details
;
 w=1/[\s^2^(Fo^2^)+(0.0884P)^2^+1.7852P]
 where P=(Fo^2^+2Fc^2^)/3
;
_refine_ls_weighting_scheme calc
_refine_ls_wR_factor_gt 0.1538
_refine_ls_wR_factor_ref 0.1983
_reflns_Friedel_coverage 0.735
_reflns_Friedel_fraction_full 0.494
_reflns_Friedel_fraction_max 0.390
_reflns_number_gt 1112
_reflns_number_total 1870
_reflns_threshold_expression 'I > 2\s(I)'
_cod_data_source_file c3dt52035h.txt
_cod_data_source_block c4a
_cod_database_code 7028576
_chemical_oxdiff_formula 'C40 H40 N12 Cl4 Co3'
_reflns_odcompleteness_completeness 52.09
_reflns_odcompleteness_iscentric 1
_reflns_odcompleteness_theta 26.32
_olex2_refinement_description
;
1. Fixed Uiso
 At 1.2 times of:
  All C(H,H) groups
2. Restrained distances
 Cl2A-C21A
 1.7 with sigma of 0.09
 C21A-Cl3A
 1.7 with sigma of 0.09
 Cl3B-C21B
 1.7 with sigma of 0.09
 C21B-Cl2B
 1.7 with sigma of 0.09
3. Restrained planarity
 N1, C1, C2, C3, C4, C5
 with sigma of 0.1
 N2, C6, C7, C8, C9, C10
 with sigma of 0.1
 N3, C11, C12, C13, C14, C15
 with sigma of 0.1
 N4, C16, C17, C18, C19, C20
 with sigma of 0.1
4. Uiso/Uaniso restraints and constraints
C21A \\sim C21B \\sim Cl2A \\sim Cl3A \\sim Cl2B \\sim Cl3B: within 5A with sigma of 0.03 and sigma for terminal atoms of 0.05
5. Others
 1-0.5*Sof(C21B)=1-0.5*Sof(H21A)=1-0.5*Sof(H21B)=0.5*Sof(Cl2A)=0.5*Sof(Cl3A)=
 0.5*Sof(C21A)=0.5*Sof(H21C)=0.5*Sof(H21D)=1-0.5*Sof(Cl2B)=1-0.5*Sof(Cl3B)
 Fixed Uiso: H2(0.05) H3(0.053) H4(0.067) H5(0.045) H7(0.042) H8(0.043)
 H9(0.061) H10(0.033) H11(0.048) H12(0.065) H13(0.052) H14(0.047) H16(0.07)
 H17(0.068) H18(0.072) H19(0.049)
 Fixed X: H2(0.365901) H3(0.443) H4(0.5709) H5(0.6355) H7(0.263901)
 H8(0.242399) H9(0.3655) H10(0.501901) H11(0.8041) H12(0.9382) H13(0.9084)
 H14(0.751901) H16(0.6505) H17(0.701) H18(0.6946) H19(0.6447) Co2(0.5)
 Fixed Y: H2(0.603201) H3(0.723101) H4(0.8265) H5(0.7876) H7(0.6725)
 H8(0.853901) H9(0.9575) H10(0.874599) H11(0.657301) H12(0.5585) H13(0.413301)
 H14(0.365301) H16(0.7627) H17(0.718) H18(0.544399) H19(0.4127) Co2(0.5)
 Fixed Z: H2(-0.380099) H3(-0.5169) H4(-0.4336) H5(-0.234099) H7(0.222301)
 H8(0.2042) H9(0.110901) H10(0.021601) H11(0.0262) H12(-0.0446) H13(-0.176299)
 H14(-0.236) H16(0.2415) H17(0.4452) H18(0.517) H19(0.3718)
6.a Secondary CH2 refined with riding coordinates:
 C21B(H21A,H21B), C21A(H21C,H21D)
;
_shelx_space_group_comment
;
The symmetry employed for this shelxl refinement is uniquely defined
by the following loop, which should always be used as a source of
symmetry information in preference to the above space-group names.
They are only intended as comments.
;
_shelxl_version_number 2013-2

loop_
_space_group_symop_operation_xyz
'x, y, z'
'-x, -y, z'
'-x+1/2, y+1/2, z+1/2'
'x+1/2, -y+1/2, z+1/2'

loop_
_atom_site_label
_atom_site_type_symbol
_atom_site_fract_x
_atom_site_fract_y
_atom_site_fract_z
_atom_site_U_iso_or_equiv
_atom_site_adp_type
_atom_site_occupancy
_atom_site_site_symmetry_order
_atom_site_calc_flag
_atom_site_refinement_flags_posn
_atom_site_refinement_flags_adp
_atom_site_refinement_flags_occupancy
_atom_site_disorder_assembly
_atom_site_disorder_group
N1 N 0.5348(11) 0.6799(10) -0.171(2) 0.032(4) Uiso 1 1 d . . . . .
C1 C 0.4533(12) 0.6257(12) -0.221(2) 0.025(4) Uiso 1 1 d . . . . .
C2 C 0.4219(16) 0.6419(14) -0.342(3) 0.045(6) Uiso 1 1 d . . . . .
H2 H 0.3659 0.6032 -0.3801 0.050 Uiso 1 1 d . U . . .
C3 C 0.4629(18) 0.7124(17) -0.425(3) 0.050(6) Uiso 1 1 d . . . . .
H3 H 0.4430 0.7231 -0.5169 0.053 Uiso 1 1 d . U . . .
C4 C 0.541(2) 0.7736(19) -0.379(3) 0.061(7) Uiso 1 1 d . . . . .
H4 H 0.5709 0.8265 -0.4336 0.067 Uiso 1 1 d . U . . .
C5 C 0.5778(15) 0.7516(16) -0.260(3) 0.041(6) Uiso 1 1 d . . . . .
H5 H 0.6355 0.7876 -0.2341 0.045 Uiso 1 1 d . U . . .
N2 N 0.4708(11) 0.7253(12) 0.0772(16) 0.028(4) Uiso 1 1 d . . . . .
C6 C 0.3968(14) 0.6654(13) 0.138(2) 0.034(5) Uiso 1 1 d . . . . .
C7 C 0.3127(15) 0.7134(14) 0.188(2) 0.038(5) Uiso 1 1 d . . . . .
H7 H 0.2639 0.6725 0.2223 0.042 Uiso 1 1 d . U . . .
C8 C 0.3020(17) 0.8236(16) 0.178(3) 0.046(6) Uiso 1 1 d . . . . .
H8 H 0.2424 0.8539 0.2042 0.043 Uiso 1 1 d . U . . .
C9 C 0.3704(15) 0.8832(15) 0.120(3) 0.041(5) Uiso 1 1 d . . . . .
H9 H 0.3655 0.9575 0.1109 0.061 Uiso 1 1 d . U . . .
C10 C 0.4553(15) 0.8324(12) 0.071(2) 0.028(5) Uiso 1 1 d . . . . .
H10 H 0.5019 0.8746 0.0216 0.033 Uiso 1 1 d . U . . .
N3 N 0.6976(13) 0.5725(11) -0.0550(18) 0.034(4) Uiso 1 1 d . . . . .
C11 C 0.7918(14) 0.5967(12) -0.023(2) 0.037(5) Uiso 1 1 d . . . . .
H11 H 0.8041 0.6573 0.0262 0.048 Uiso 1 1 d . U . . .
C12 C 0.8712(18) 0.5411(16) -0.062(2) 0.049(6) Uiso 1 1 d . . . . .
H12 H 0.9382 0.5585 -0.0446 0.065 Uiso 1 1 d . U . . .
C13 C 0.8529(16) 0.4510(14) -0.139(3) 0.043(5) Uiso 1 1 d . . . . .
H13 H 0.9084 0.4133 -0.1763 0.052 Uiso 1 1 d . U . . .
C14 C 0.7646(13) 0.4226(12) -0.177(3) 0.031(5) Uiso 1 1 d . . . . .
H14 H 0.7519 0.3653 -0.2360 0.047 Uiso 1 1 d . U . . .
C15 C 0.6801(15) 0.4806(14) -0.124(3) 0.038(5) Uiso 1 1 d . . . . .
N4 N 0.6200(12) 0.6151(10) 0.1874(19) 0.031(4) Uiso 1 1 d . . . . .
C16 C 0.6513(14) 0.6900(17) 0.276(3) 0.054(6) Uiso 1 1 d . . . . .
H16 H 0.6505 0.7627 0.2415 0.070 Uiso 1 1 d . U . . .
C17 C 0.6779(16) 0.6644(18) 0.393(3) 0.055(7) Uiso 1 1 d . . . . .
H17 H 0.7010 0.7180 0.4452 0.068 Uiso 1 1 d . U . . .
C18 C 0.675(2) 0.5645(18) 0.438(3) 0.059(7) Uiso 1 1 d . . . . .
H18 H 0.6946 0.5444 0.5170 0.072 Uiso 1 1 d . U . . .
C19 C 0.6474(15) 0.4825(15) 0.348(3) 0.046(5) Uiso 1 1 d . . . . .
H19 H 0.6447 0.4127 0.3718 0.049 Uiso 1 1 d . U . . .
C20 C 0.6201(14) 0.5122(14) 0.222(2) 0.029(5) Uiso 1 1 d . . . . .
N6 N 0.5822(11) 0.4412(11) 0.133(2) 0.022(4) Uiso 1 1 d . . . . .
N5 N 0.5849(13) 0.4482(12) -0.133(2) 0.033(5) Uiso 1 1 d . . . . .
Cl1 Cl 0.6872(3) 0.8225(3) 0.0112(9) 0.0380(15) Uani 1 1 d . . . . .
Co1 Co 0.58734(16) 0.65850(15) 0.0094(4) 0.0298(9) Uani 1 1 d . . . . .
Co2 Co 0.5000 0.5000 0.0025(7) 0.0292(11) Uani 1 2 d S T P . .
C21B C 0.056(6) 0.494(5) 0.234(12) 0.034(18) Uiso 0.284(14) 1 d D U P A -2
H21A H 0.0956 0.5573 0.2530 0.040 Uiso 0.284(14) 1 calc R U P A -2
H21B H 0.0450 0.4932 0.1403 0.040 Uiso 0.284(14) 1 calc R U P A -2
Cl2A Cl 0.122(3) 0.486(2) 0.204(5) 0.053(10) Uiso 0.216(14) 1 d D U P A -1
Cl3A Cl -0.096(4) 0.537(3) 0.267(7) 0.071(12) Uiso 0.216(14) 1 d D U P A -1
C21A C 0.012(8) 0.488(13) 0.324(10) 0.03(2) Uiso 0.216(14) 1 d D U P A -1
H21C H 0.0009 0.4155 0.3549 0.034 Uiso 0.216(14) 1 calc R U P A -1
H21D H 0.0318 0.5307 0.4000 0.034 Uiso 0.216(14) 1 calc R U P A -1
Cl2B Cl 0.1354(17) 0.3783(17) 0.271(3) 0.066(8) Uiso 0.284(14) 1 d D U P A -2
Cl3B Cl -0.055(3) 0.515(3) 0.302(5) 0.068(10) Uiso 0.284(14) 1 d D U P A -2

loop_
_atom_site_aniso_label
_atom_site_aniso_U_11
_atom_site_aniso_U_22
_atom_site_aniso_U_33
_atom_site_aniso_U_23
_atom_site_aniso_U_13
_atom_site_aniso_U_12
Cl1 0.034(3) 0.033(2) 0.048(6) 0.003(4) 0.001(3) -0.0074(17)
Co1 0.0303(18) 0.0249(10) 0.034(3) -0.001(2) -0.0004(15) 0.0004(9)
Co2 0.030(2) 0.0255(14) 0.032(4) 0.000 0.000 -0.0010(13)

loop_
_atom_type_symbol
_atom_type_description
_atom_type_scat_dispersion_real
_atom_type_scat_dispersion_imag
_atom_type_scat_source
C C 0.0033 0.0016 'International Tables Vol C Tables 4.2.6.8 and 6.1.1.4'
H H 0.0000 0.0000 'International Tables Vol C Tables 4.2.6.8 and 6.1.1.4'
Cl Cl 0.1484 0.1585 'International Tables Vol C Tables 4.2.6.8 and 6.1.1.4'
Co Co 0.3494 0.9721 'International Tables Vol C Tables 4.2.6.8 and 6.1.1.4'
N N 0.0061 0.0033 'International Tables Vol C Tables 4.2.6.8 and 6.1.1.4'

loop_
_geom_angle_atom_site_label_1
_geom_angle_atom_site_label_2
_geom_angle_atom_site_label_3
_geom_angle
_geom_angle_site_symmetry_1
_geom_angle_site_symmetry_3
C1 N1 C5 114(2) . .
C1 N1 Co1 123.5(14) . .
C5 N1 Co1 122.5(14) . .
C2 C1 N1 121.2(18) . .
C2 C1 N5 126(2) . 2_665
N5 C1 N1 113(2) 2_665 .
C1 C2 C3 124(2) . .
C2 C3 C4 117(3) . .
C5 C4 C3 118(2) . .
C4 C5 N1 124(2) . .
C6 N2 Co1 121.0(12) . .
C10 N2 C6 116.2(16) . .
C10 N2 Co1 122.8(13) . .
C7 C6 N2 121.2(15) . .
N6 C6 N2 111.1(17) 2_665 .
N6 C6 C7 127.6(19) 2_665 .
C6 C7 C8 119.2(19) . .
C9 C8 C7 121(2) . .
C8 C9 C10 118.2(17) . .
N2 C10 C9 123.7(18) . .
C11 N3 C15 118.4(16) . .
C11 N3 Co1 120.9(13) . .
C15 N3 Co1 120.5(13) . .
C12 C11 N3 124.6(19) . .
C11 C12 C13 116(2) . .
C14 C13 C12 123.4(19) . .
C13 C14 C15 117.7(19) . .
N3 C15 C14 118.5(17) . .
N5 C15 N3 116.8(18) . .
N5 C15 C14 124.6(18) . .
C16 N4 Co1 119.9(14) . .
C20 N4 C16 119(2) . .
C20 N4 Co1 120.9(15) . .
C17 C16 N4 122(2) . .
C16 C17 C18 123(3) . .
C17 C18 C19 117(3) . .
C20 C19 C18 118.5(19) . .
N4 C20 C19 120(2) . .
N4 C20 N6 117(2) . .
N6 C20 C19 122.6(16) . .
C6 N6 C20 122.1(19) 2_665 .
C6 N6 Co2 122.1(16) 2_665 .
C20 N6 Co2 115.8(11) . .
C1 N5 Co2 118.2(14) 2_665 .
C15 N5 C1 126.8(19) . 2_665
C15 N5 Co2 114.5(15) . .
N1 Co1 Cl1 95.1(5) . .
N1 Co1 Co2 84.6(5) . .
N2 Co1 N1 89.3(7) . .
N2 Co1 N3 172.5(7) . .
N2 Co1 N4 88.1(7) . .
N2 Co1 Cl1 94.7(5) . .
N2 Co1 Co2 88.2(5) . .
N3 Co1 N1 91.7(7) . .
N3 Co1 N4 89.5(7) . .
N3 Co1 Cl1 92.7(5) . .
N3 Co1 Co2 84.5(5) . .
N4 Co1 N1 168.9(6) . .
N4 Co1 Cl1 95.9(5) . .
N4 Co1 Co2 84.5(4) . .
Co2 Co1 Cl1 177.10(19) . .
N6 Co2 N6 89.6(12) 2_665 .
N6 Co2 N5 91.9(6) . .
N6 Co2 N5 176.8(8) 2_665 .
N6 Co2 N5 91.9(6) 2_665 2_665
N6 Co2 N5 176.8(8) . 2_665
N6 Co2 Co1 86.7(5) 2_665 .
N6 Co2 Co1 86.7(5) . 2_665
N6 Co2 Co1 90.8(5) 2_665 2_665
N6 Co2 Co1 90.8(5) . .
N5 Co2 N5 86.7(13) . 2_665
N5 Co2 Co1 92.0(5) 2_665 .
N5 Co2 Co1 90.5(5) . .
N5 Co2 Co1 90.5(5) 2_665 2_665
N5 Co2 Co1 92.0(5) . 2_665
Co1 Co2 Co1 176.5(4) . 2_665
Cl3B C21B Cl2B 124(6) . .
Cl3A C21A Cl2A 117(6) . .

loop_
_geom_bond_atom_site_label_1
_geom_bond_atom_site_label_2
_geom_bond_distance
_geom_bond_site_symmetry_2
N1 C1 1.38(2) .
N1 C5 1.39(3) .
N1 Co1 1.99(2) .
C1 C2 1.32(3) .
C1 N5 1.38(3) 2_665
C2 C3 1.34(3) .
C3 C4 1.37(3) .
C4 C5 1.34(4) .
N2 C6 1.39(3) .
N2 C10 1.35(2) .
N2 Co1 1.899(15) .
C6 C7 1.37(3) .
C6 N6 1.36(2) 2_665
C7 C8 1.38(3) .
C8 C9 1.32(3) .
C9 C10 1.39(3) .
N3 C11 1.34(2) .
N3 C15 1.37(3) .
N3 Co1 1.939(17) .
C11 C12 1.33(3) .
C12 C13 1.39(3) .
C13 C14 1.30(3) .
C14 C15 1.45(3) .
C15 N5 1.34(3) .
N4 C16 1.37(3) .
N4 C20 1.33(2) .
N4 Co1 1.943(19) .
C16 C17 1.28(4) .
C17 C18 1.33(3) .
C18 C19 1.42(4) .
C19 C20 1.39(3) .
C20 N6 1.36(3) .
N6 C6 1.36(2) 2_665
N6 Co2 1.876(19) .
N5 C1 1.38(3) 2_665
N5 Co2 1.91(2) .
Cl1 Co1 2.442(4) .
Co1 Co2 2.295(2) .
Co2 N6 1.876(19) 2_665
Co2 N5 1.91(2) 2_665
Co2 Co1 2.295(2) 2_665
C21B Cl2B 1.83(7) .
C21B Cl3B 1.66(8) .
Cl2A C21A 1.92(9) .
Cl3A C21A 1.68(10) .
